data_7212975
loop_
_publ_author_name
'Grimme, Stefan'
'Mennicke, Wolfram'
'V\"ogtle, Fritz'
'Nieger, Martin'

_publ_section_title
;
 Experimental and theoretical studies of a chiral azulenophane: synthesis,
 structure and circular dichroism spectra of
 14,17-dimethyl[2](1,3)azuleno[2]paracyclophane
;
_journal_issue 3
_journal_name_full 'Journal of the Chemical Society, Perkin Transactions 2'
_journal_page_first 521
_journal_paper_doi 10.1039/a808320g
_journal_year 1999
_chemical_formula_sum 'C22 H22'
_chemical_formula_weight 286.40
_chemical_name_systematic
; 
 14,17-Dimethyl-[2](1,3)azuleno[2]paracyclophane 
;
_space_group_IT_number 4
_symmetry_cell_setting monoclinic
_symmetry_space_group_name_Hall 'P 2yb'
_symmetry_space_group_name_H-M 'P 1 21 1'
_atom_sites_solution_hydrogens geom
_atom_sites_solution_primary direct
_atom_sites_solution_secondary difmap
_audit_creation_method SHELXL-97
_cell_angle_alpha 90.00
_cell_angle_beta 105.788(2)
_cell_angle_gamma 90.00
_cell_formula_units_Z 2
_cell_length_a 7.9870(2)
_cell_length_b 12.6805(4)
_cell_length_c 8.1337(3)
_cell_measurement_reflns_used 10319
_cell_measurement_temperature 123(2)
_cell_volume 792.70(4)
_computing_cell_refinement DENZO-SMN
_computing_data_collection Collect
_computing_data_reduction DENZO-SMN
_computing_molecular_graphics XP
_computing_publication_material 'SHELXL-97 (Sheldrick, 1997)'
_computing_structure_refinement 'SHELXL-97 (Sheldrick, 1997)'
_computing_structure_solution 'SHELXS-97 (Sheldrick, 1990)'
_diffrn_ambient_temperature 123(2)
_diffrn_measured_fraction_theta_full 0.951
_diffrn_measured_fraction_theta_max 0.951
_diffrn_measurement_device_type 'Nonius KappaCCD'
_diffrn_measurement_method 'rotation in phi and omega, 1 deg,'
_diffrn_radiation_monochromator graphite
_diffrn_radiation_source 'fine-focus sealed tube'
_diffrn_radiation_type MoK\a
_diffrn_radiation_wavelength 0.71073
_diffrn_reflns_av_R_equivalents 0.0370
_diffrn_reflns_av_sigmaI/netI 0.0530
_diffrn_reflns_limit_h_max 9
_diffrn_reflns_limit_h_min -10
_diffrn_reflns_limit_k_max 16
_diffrn_reflns_limit_k_min -16
_diffrn_reflns_limit_l_max 10
_diffrn_reflns_limit_l_min -10
_diffrn_reflns_number 11472
_diffrn_reflns_theta_full 28.29
_diffrn_reflns_theta_max 28.29
_diffrn_reflns_theta_min 3.06
_exptl_absorpt_coefficient_mu 0.067
_exptl_absorpt_correction_T_max '0.9946 (theor.)'
_exptl_absorpt_correction_T_min '0.9801 (theor.)'
_exptl_absorpt_correction_type none
_exptl_crystal_colour blue
_exptl_crystal_density_diffrn 1.200
_exptl_crystal_density_meas ?
_exptl_crystal_density_method 'not measured'
_exptl_crystal_description plates
_exptl_crystal_F_000 308
_exptl_crystal_size_max 0.30
_exptl_crystal_size_mid 0.18
_exptl_crystal_size_min 0.08
_refine_diff_density_max 0.286
_refine_diff_density_min -0.183
_refine_diff_density_rms 0.051
_refine_ls_abs_structure_details 'Flack H D (1983), Acta Cryst. A39, 876-881'
_refine_ls_abs_structure_Flack '-2(7) cannot be determined reliabl.'
_refine_ls_extinction_coef 0.088(11)
_refine_ls_extinction_expression Fc^*^=kFc[1+0.001xFc^2^\l^3^/sin(2\q)]^-1/4^
_refine_ls_extinction_method SHELXL
_refine_ls_goodness_of_fit_ref 1.044
_refine_ls_hydrogen_treatment riding
_refine_ls_matrix_type full
_refine_ls_number_parameters 202
_refine_ls_number_reflns 3718
_refine_ls_number_restraints 1
_refine_ls_restrained_S_all 1.044
_refine_ls_R_factor_all 0.0470
_refine_ls_R_factor_gt 0.0413
_refine_ls_shift/su_max 0.000
_refine_ls_shift/su_mean 0.000
_refine_ls_structure_factor_coef Fsqd
_refine_ls_weighting_details 'w=1/[\s^2^(Fo^2^)+(0.0598P)^2^+0.0000P] where P=(Fo^2^+2Fc^2^)/3'
_refine_ls_weighting_scheme calc
_refine_ls_wR_factor_gt 0.0965
_refine_ls_wR_factor_ref 0.0981
_reflns_number_gt 3258
_reflns_number_total 3718
_reflns_threshold_expression >2sigma(I)
_cod_data_source_file 808320gsup1.cif
_cod_data_source_block voe346_compound_2c
_cod_depositor_comments
;
The following automatic conversions were performed:

'_exptl_crystal_density_meas' value 'none' was changed to '?' - the
value is perceived as not measured.

Automatic conversion script
Id: cif_fix_values 3008 2015-01-20 13:52:24Z robertas 

The following automatic conversions were performed:

'_refine_ls_weighting_scheme' value 'calc
w=1/[\s^2^(Fo^2^)+(0.0598P)^2^+0.0000P] where P=(Fo^2^+2Fc^2^)/3' was
changed to 'calc'. New tag '_refine_ls_weighting_details' was
created. The value of the new tag was set to
'w=1/[\s^2^(Fo^2^)+(0.0598P)^2^+0.0000P] where P=(Fo^2^+2Fc^2^)/3'.

Automatic conversion script
Id: cif_fix_values 3143 2015-03-26 13:38:13Z robertas 
;
_cod_original_sg_symbol_H-M 'P2(1) (no.4)'
_cod_database_code 7212975

loop_
_symmetry_equiv_pos_as_xyz
'x, y, z'
'-x, y+1/2, -z'

loop_
_atom_site_label
_atom_site_type_symbol
_atom_site_fract_x
_atom_site_fract_y
_atom_site_fract_z
_atom_site_U_iso_or_equiv
_atom_site_adp_type
_atom_site_occupancy
_atom_site_calc_flag
_atom_site_refinement_flags
C1 C 0.21365(19) 0.30967(12) 0.56792(18) 0.0273(3) Uani 1 d .
H1A H 0.1312 0.2768 0.6241 0.033 Uiso 1 calc R
H1B H 0.3327 0.3025 0.6449 0.033 Uiso 1 calc R
C2 C 0.20186(17) 0.25224(12) 0.39214(17) 0.0237(3) Uani 1 d .
H2A H 0.3191 0.2502 0.3732 0.028 Uiso 1 calc R
H2B H 0.1635 0.1785 0.3991 0.028 Uiso 1 calc R
C3 C 0.07733(16) 0.30593(10) 0.24108(17) 0.0201(3) Uani 1 d .
C3A C -0.10511(17) 0.29714(11) 0.18493(17) 0.0203(3) Uani 1 d .
C4 C -0.20495(18) 0.21922(12) 0.23307(18) 0.0235(3) Uani 1 d .
H4 H -0.1420 0.1681 0.3112 0.028 Uiso 1 calc R
C5 C -0.38496(18) 0.20608(13) 0.18194(19) 0.0287(3) Uani 1 d .
H5 H -0.4278 0.1457 0.2265 0.034 Uiso 1 calc R
C6 C -0.51038(18) 0.26941(14) 0.0746(2) 0.0313(4) Uani 1 d .
H6 H -0.6267 0.2454 0.0559 0.038 Uiso 1 calc R
C7 C -0.49212(18) 0.36245(14) -0.00989(19) 0.0318(4) Uani 1 d .
H7 H -0.5975 0.3946 -0.0728 0.038 Uiso 1 calc R
C8 C -0.34036(17) 0.41464(13) -0.01449(17) 0.0263(3) Uani 1 d .
H8 H -0.3563 0.4772 -0.0811 0.032 Uiso 1 calc R
C8A C -0.16867(17) 0.38801(11) 0.06479(17) 0.0225(3) Uani 1 d .
C9 C -0.02020(17) 0.44457(11) 0.05509(18) 0.0226(3) Uani 1 d .
C10 C 0.12485(17) 0.39076(11) 0.15369(17) 0.0215(3) Uani 1 d .
H10 H 0.2417 0.4095 0.1606 0.026 Uiso 1 calc R
C11 C -0.0104(2) 0.55583(12) -0.00701(19) 0.0278(3) Uani 1 d .
H11A H -0.1091 0.5682 -0.1092 0.033 Uiso 1 calc R
H11B H 0.0987 0.5645 -0.0412 0.033 Uiso 1 calc R
C12 C -0.0158(2) 0.64047(12) 0.13375(19) 0.0291(3) Uani 1 d .
H12A H 0.0527 0.7032 0.1198 0.035 Uiso 1 calc R
H12B H -0.1375 0.6630 0.1207 0.035 Uiso 1 calc R
C13 C 0.05886(18) 0.59327(11) 0.30968(18) 0.0239(3) Uani 1 d .
C14 C 0.23739(18) 0.57607(12) 0.37772(19) 0.0254(3) Uani 1 d .
C15 C 0.28842(18) 0.49120(12) 0.48966(18) 0.0255(3) Uani 1 d .
H15 H 0.4092 0.4786 0.5373 0.031 Uiso 1 calc R
C16 C 0.16988(18) 0.42439(12) 0.53435(17) 0.0230(3) Uani 1 d .
C17 C -0.00494(17) 0.45816(12) 0.49907(18) 0.0222(3) Uani 1 d .
C18 C -0.05530(18) 0.54130(11) 0.38506(17) 0.0225(3) Uani 1 d .
H18 H -0.1731 0.5638 0.3571 0.027 Uiso 1 calc R
C19 C -0.13807(19) 0.40202(13) 0.56721(19) 0.0301(3) Uani 1 d .
H19A H -0.2485 0.4406 0.5335 0.045 Uiso 1 calc R
H19B H -0.0971 0.3985 0.6921 0.045 Uiso 1 calc R
H19C H -0.1553 0.3304 0.5203 0.045 Uiso 1 calc R
C20 C 0.3709(2) 0.63599(15) 0.3147(2) 0.0391(4) Uani 1 d .
H20A H 0.4878 0.6183 0.3855 0.059 Uiso 1 calc R
H20B H 0.3511 0.7119 0.3220 0.059 Uiso 1 calc R
H20C H 0.3607 0.6167 0.1957 0.059 Uiso 1 calc R

loop_
_atom_site_aniso_label
_atom_site_aniso_U_11
_atom_site_aniso_U_22
_atom_site_aniso_U_33
_atom_site_aniso_U_23
_atom_site_aniso_U_13
_atom_site_aniso_U_12
C1 0.0310(7) 0.0251(8) 0.0227(8) 0.0028(6) 0.0022(6) 0.0038(6)
C2 0.0243(7) 0.0217(7) 0.0240(7) 0.0010(6) 0.0048(5) 0.0030(6)
C3 0.0239(7) 0.0162(7) 0.0204(7) -0.0033(5) 0.0066(5) 0.0003(5)
C3A 0.0254(7) 0.0189(7) 0.0175(7) -0.0036(5) 0.0073(5) 0.0011(5)
C4 0.0279(7) 0.0221(7) 0.0212(7) -0.0028(6) 0.0076(5) -0.0002(6)
C5 0.0300(8) 0.0287(8) 0.0297(8) -0.0053(7) 0.0121(6) -0.0067(6)
C6 0.0226(7) 0.0389(10) 0.0322(8) -0.0104(7) 0.0072(6) -0.0033(6)
C7 0.0236(7) 0.0431(10) 0.0258(8) -0.0074(7) 0.0017(6) 0.0061(6)
C8 0.0307(7) 0.0279(8) 0.0186(7) -0.0012(6) 0.0041(5) 0.0081(6)
C8A 0.0276(7) 0.0214(7) 0.0181(7) -0.0043(5) 0.0057(5) 0.0017(6)
C9 0.0294(7) 0.0219(8) 0.0170(7) -0.0020(5) 0.0072(5) -0.0001(6)
C10 0.0255(7) 0.0216(8) 0.0194(7) -0.0047(5) 0.0092(5) -0.0012(6)
C11 0.0390(8) 0.0238(8) 0.0209(7) 0.0027(6) 0.0088(6) -0.0004(6)
C12 0.0403(8) 0.0210(8) 0.0251(8) 0.0017(6) 0.0073(6) 0.0016(6)
C13 0.0331(8) 0.0162(7) 0.0227(7) -0.0037(6) 0.0082(6) -0.0009(6)
C14 0.0306(8) 0.0208(7) 0.0252(8) -0.0057(6) 0.0083(6) -0.0052(6)
C15 0.0234(7) 0.0279(8) 0.0223(7) -0.0066(6) 0.0016(5) -0.0004(6)
C16 0.0280(7) 0.0239(7) 0.0143(6) -0.0044(6) 0.0009(5) 0.0001(6)
C17 0.0279(7) 0.0221(7) 0.0165(6) -0.0052(5) 0.0058(5) -0.0024(5)
C18 0.0256(7) 0.0214(8) 0.0200(7) -0.0039(6) 0.0055(5) 0.0031(6)
C19 0.0359(8) 0.0311(9) 0.0259(8) -0.0059(7) 0.0127(6) -0.0044(7)
C20 0.0370(9) 0.0372(10) 0.0450(11) -0.0005(8) 0.0146(8) -0.0116(8)

loop_
_atom_type_symbol
_atom_type_description
_atom_type_scat_dispersion_real
_atom_type_scat_dispersion_imag
_atom_type_scat_source
C C 0.0033 0.0016 'International Tables Vol C Tables 4.2.6.8 and 6.1.1.4'
H H 0.0000 0.0000 'International Tables Vol C Tables 4.2.6.8 and 6.1.1.4'

loop_
_geom_angle_atom_site_label_1
_geom_angle_atom_site_label_2
_geom_angle_atom_site_label_3
_geom_angle
C16 C1 C2 109.09(11)
C3 C2 C1 112.94(12)
C10 C3 C3A 107.23(12)
C10 C3 C2 123.29(12)
C3A C3 C2 128.34(12)
C4 C3A C3 125.93(13)
C4 C3A C8A 127.44(12)
C3 C3A C8A 106.63(11)
C3A C4 C5 128.66(14)
C6 C5 C4 128.79(15)
C5 C6 C7 130.14(14)
C8 C7 C6 128.72(14)
C8A C8 C7 129.02(15)
C8 C8A C9 126.23(14)
C8 C8A C3A 127.08(13)
C9 C8A C3A 106.61(11)
C10 C9 C8A 107.42(12)
C10 C9 C11 122.66(13)
C8A C9 C11 128.13(13)
C9 C10 C3 111.78(12)
C9 C11 C12 112.27(12)
C13 C12 C11 109.56(12)
C18 C13 C14 118.05(13)
C18 C13 C12 117.71(12)
C14 C13 C12 122.14(13)
C15 C14 C13 117.59(13)
C15 C14 C20 120.11(13)
C13 C14 C20 121.73(14)
C16 C15 C14 122.76(13)
C15 C16 C17 117.88(14)
C15 C16 C1 119.72(12)
C17 C16 C1 119.87(13)
C18 C17 C16 117.13(13)
C18 C17 C19 119.97(12)
C16 C17 C19 122.68(14)
C17 C18 C13 123.15(12)

loop_
_geom_bond_atom_site_label_1
_geom_bond_atom_site_label_2
_geom_bond_distance
C1 C16 1.504(2)
C1 C2 1.584(2)
C2 C3 1.5158(18)
C3 C10 1.3976(19)
C3 C3A 1.4079(18)
C3A C4 1.3912(19)
C3A C8A 1.507(2)
C4 C5 1.394(2)
C5 C6 1.391(2)
C6 C7 1.393(2)
C7 C8 1.390(2)
C8 C8A 1.3889(19)
C8A C9 1.4064(19)
C9 C10 1.395(2)
C9 C11 1.508(2)
C11 C12 1.579(2)
C12 C13 1.516(2)
C13 C18 1.3949(19)
C13 C14 1.3992(19)
C14 C15 1.397(2)
C14 C20 1.508(2)
C15 C16 1.391(2)
C16 C17 1.4133(19)
C17 C18 1.389(2)
C17 C19 1.505(2)

loop_
_geom_torsion_atom_site_label_1
_geom_torsion_atom_site_label_2
_geom_torsion_atom_site_label_3
_geom_torsion_atom_site_label_4
_geom_torsion
C16 C1 C2 C3 -26.61(16)
C1 C2 C3 C10 85.04(15)
C1 C2 C3 C3A -81.20(17)
C10 C3 C3A C4 176.29(13)
C2 C3 C3A C4 -15.7(2)
C10 C3 C3A C8A -3.92(14)
C2 C3 C3A C8A 164.07(13)
C3 C3A C4 C5 -179.81(14)
C8A C3A C4 C5 0.4(2)
C3A C4 C5 C6 -2.4(3)
C4 C5 C6 C7 -0.4(3)
C5 C6 C7 C8 3.1(3)
C6 C7 C8 C8A -0.6(3)
C7 C8 C8A C9 -179.92(15)
C7 C8 C8A C3A -3.6(2)
C4 C3A C8A C8 3.6(2)
C3 C3A C8A C8 -176.21(13)
C4 C3A C8A C9 -179.50(13)
C3 C3A C8A C9 0.71(14)
C8 C8A C9 C10 179.75(13)
C3A C8A C9 C10 2.79(14)
C8 C8A C9 C11 14.9(2)
C3A C8A C9 C11 -162.09(13)
C8A C9 C10 C3 -5.51(16)
C11 C9 C10 C3 160.39(13)
C3A C3 C10 C9 5.97(15)
C2 C3 C10 C9 -162.77(12)
C10 C9 C11 C12 -82.14(17)
C8A C9 C11 C12 80.67(18)
C9 C11 C12 C13 28.03(17)
C11 C12 C13 C18 -89.46(16)
C11 C12 C13 C14 73.73(17)
C18 C13 C14 C15 14.13(19)
C12 C13 C14 C15 -149.01(14)
C18 C13 C14 C20 -174.55(14)
C12 C13 C14 C20 22.3(2)
C13 C14 C15 C16 0.2(2)
C20 C14 C15 C16 -171.26(14)
C14 C15 C16 C17 -15.6(2)
C14 C15 C16 C1 146.30(14)
C2 C1 C16 C15 -72.97(15)
C2 C1 C16 C17 88.62(15)
C15 C16 C17 C18 16.03(19)
C1 C16 C17 C18 -145.89(13)
C15 C16 C17 C19 -169.45(13)
C1 C16 C17 C19 28.6(2)
C16 C17 C18 C13 -1.8(2)
C19 C17 C18 C13 -176.47(13)
C14 C13 C18 C17 -13.6(2)
C12 C13 C18 C17 150.27(14)
